data_4129496
loop_
_publ_author_name
'Lee, Ansoo'
'Kim, Hyunwoo'

_publ_section_title
;
 Rhodium-Catalyzed Asymmetric 1,4-Addition of \a,\b-Unsaturated Imino
 Esters Using Chiral Bicyclic Bridgehead Phosphoramidite Ligands.
;
_journal_issue 35
_journal_name_full 'Journal of the American Chemical Society'
_journal_page_first 11250
_journal_page_last 11253
_journal_paper_doi 10.1021/jacs.5b07034
_journal_volume 137
_journal_year 2015
_chemical_absolute_configuration ad
_chemical_formula_moiety 'C22 H18 N O2 P'
_chemical_formula_sum 'C22 H18 N O2 P'
_chemical_formula_weight 359.34
_space_group_crystal_system orthorhombic
_space_group_IT_number 19
_space_group_name_Hall 'P 2ac 2ab'
_space_group_name_H-M_alt 'P 21 21 21'
_atom_sites_solution_hydrogens geom
_audit_creation_method SHELXL-2013
_cell_angle_alpha 90
_cell_angle_beta 90
_cell_angle_gamma 90
_cell_formula_units_Z 4
_cell_length_a 9.1843(3)
_cell_length_b 10.2725(3)
_cell_length_c 18.8705(6)
_cell_measurement_reflns_used 6453
_cell_measurement_temperature 147(2)
_cell_measurement_theta_max 67.35
_cell_measurement_theta_min 4.30
_cell_volume 1780.35(10)
_computing_cell_refinement APEX2
_computing_data_collection 'APEX2 (Bruker, 2007)'
_computing_data_reduction 'SAINT (Bruker, 2007)'
_computing_molecular_graphics 'PLATON (Spek, 2009)'
_computing_publication_material 'SHELXTL (Sheldrick, 2008)'
_computing_structure_refinement 'SHELXL-2013 (Sheldrick, 2013)'
_computing_structure_solution 'SHELXS-97 (Sheldrick, 2008)'
_diffrn_ambient_temperature 147(2)
_diffrn_measured_fraction_theta_full 0.946
_diffrn_measured_fraction_theta_max 0.947
_diffrn_measurement_device_type 'Bruker Kappa APEX-DUO CCD'
_diffrn_measurement_method '\f and \w scans'
_diffrn_radiation_type CuK\a
_diffrn_radiation_wavelength 1.54178
_diffrn_reflns_av_R_equivalents 0.0285
_diffrn_reflns_av_unetI/netI 0.0353
_diffrn_reflns_Laue_measured_fraction_full 0.946
_diffrn_reflns_Laue_measured_fraction_max 0.947
_diffrn_reflns_limit_h_max 10
_diffrn_reflns_limit_h_min -8
_diffrn_reflns_limit_k_max 12
_diffrn_reflns_limit_k_min -11
_diffrn_reflns_limit_l_max 19
_diffrn_reflns_limit_l_min -20
_diffrn_reflns_number 7687
_diffrn_reflns_point_group_measured_fraction_full 0.910
_diffrn_reflns_point_group_measured_fraction_max 0.912
_diffrn_reflns_theta_full 67.679
_diffrn_reflns_theta_max 67.593
_diffrn_reflns_theta_min 4.686
_diffrn_source 'Bruker ImuS with multi-layer optics'
_exptl_absorpt_coefficient_mu 1.494
_exptl_absorpt_correction_T_max 0.7529
_exptl_absorpt_correction_T_min 0.6346
_exptl_absorpt_correction_type multi-scan
_exptl_absorpt_process_details 'SADABS (Sheldrick, 1996)'
_exptl_crystal_colour colourless
_exptl_crystal_density_diffrn 1.341
_exptl_crystal_description Block
_exptl_crystal_F_000 752
_exptl_crystal_size_max 0.430
_exptl_crystal_size_mid 0.270
_exptl_crystal_size_min 0.250
_refine_diff_density_max 0.163
_refine_diff_density_min -0.184
_refine_diff_density_rms 0.039
_refine_ls_abs_structure_details
; 
 Flack x determined using 1127 quotients [(I+)-(I-)]/[(I+)+(I-)] 
 (Parsons and Flack (2004), Acta Cryst. A60, s61). 
;
_refine_ls_abs_structure_Flack 0.019(7)
_refine_ls_extinction_coef 0.0053(5)
_refine_ls_extinction_expression Fc^*^=kFc[1+0.001xFc^2^\l^3^/sin(2\q)]^-1/4^
_refine_ls_extinction_method SHELXL
_refine_ls_goodness_of_fit_ref 1.090
_refine_ls_hydrogen_treatment constr
_refine_ls_matrix_type full
_refine_ls_number_parameters 236
_refine_ls_number_reflns 2930
_refine_ls_number_restraints 0
_refine_ls_restrained_S_all 1.090
_refine_ls_R_factor_all 0.0267
_refine_ls_R_factor_gt 0.0261
_refine_ls_shift/su_max 0.001
_refine_ls_shift/su_mean 0.000
_refine_ls_structure_factor_coef Fsqd
_refine_ls_weighting_details 'w=1/[\s^2^(Fo^2^)+(0.0343P)^2^+0.2576P] where P=(Fo^2^+2Fc^2^)/3'
_refine_ls_weighting_scheme calc
_refine_ls_wR_factor_gt 0.0700
_refine_ls_wR_factor_ref 0.0703
_reflns_Friedel_coverage 0.667
_reflns_Friedel_fraction_full 0.862
_reflns_Friedel_fraction_max 0.864
_reflns_number_gt 2859
_reflns_number_total 2930
_reflns_threshold_expression 'I > 2\s(I)'
_cod_data_source_file ja5b07034_si_002.cif
_cod_data_source_block d1477
_cod_database_code 4129496
_shelx_space_group_comment
; 
The symmetry employed for this shelxl refinement is uniquely defined 
by the following loop, which should always be used as a source of 
symmetry information in preference to the above space-group names. 
They are only intended as comments. 
;
_shelx_estimated_absorpt_t_min 0.566
_shelx_estimated_absorpt_t_max 0.706
_shelxl_version_number 2013-4

loop_
_space_group_symop_operation_xyz
'x, y, z'
'x+1/2, -y+1/2, -z'
'-x, y+1/2, -z+1/2'
'-x+1/2, -y, z+1/2'

loop_
_atom_site_label
_atom_site_type_symbol
_atom_site_fract_x
_atom_site_fract_y
_atom_site_fract_z
_atom_site_U_iso_or_equiv
_atom_site_adp_type
_atom_site_occupancy
_atom_site_site_symmetry_order
_atom_site_calc_flag
_atom_site_refinement_flags_posn
_atom_site_refinement_flags_adp
P1 P 0.02166(7) -0.02502(5) 0.90205(3) 0.02309(18) Uani 1 1 d . .
O1 O 0.14792(18) -0.13861(13) 0.90889(9) 0.0279(4) Uani 1 1 d . .
O2 O -0.01317(18) -0.00024(14) 0.98668(8) 0.0255(4) Uani 1 1 d . .
N1 N 0.1194(2) 0.10880(17) 0.88630(9) 0.0221(4) Uani 1 1 d . .
C1 C 0.1286(3) 0.1605(2) 0.81365(11) 0.0252(5) Uani 1 1 d . .
H1A H 0.0346 0.1413 0.7890 0.030 Uiso 1 1 calc R U
C2 C 0.2538(3) 0.1091(2) 0.76704(12) 0.0359(6) Uani 1 1 d . .
H2A H 0.3406 0.0893 0.7962 0.043 Uiso 1 1 calc R U
H2B H 0.2238 0.0292 0.7416 0.043 Uiso 1 1 calc R U
C3 C 0.2866(3) 0.2190(3) 0.71461(12) 0.0389(6) Uani 1 1 d . .
H3A H 0.3912 0.2210 0.7020 0.047 Uiso 1 1 calc R U
H3B H 0.2281 0.2098 0.6708 0.047 Uiso 1 1 calc R U
C4 C 0.2431(3) 0.3396(2) 0.75564(12) 0.0293(6) Uani 1 1 d . .
C5 C 0.2810(3) 0.4693(3) 0.74409(12) 0.0359(6) Uani 1 1 d . .
H5A H 0.3433 0.4924 0.7059 0.043 Uiso 1 1 calc R U
C6 C 0.2264(3) 0.5637(2) 0.78910(13) 0.0362(6) Uani 1 1 d . .
H6A H 0.2528 0.6522 0.7820 0.043 Uiso 1 1 calc R U
C7 C 0.1337(3) 0.5315(2) 0.84455(13) 0.0316(6) Uani 1 1 d . .
H7A H 0.0955 0.5978 0.8743 0.038 Uiso 1 1 calc R U
C8 C 0.0967(3) 0.4014(2) 0.85645(12) 0.0267(5) Uani 1 1 d . .
H8A H 0.0341 0.3779 0.8944 0.032 Uiso 1 1 calc R U
C9 C 0.1532(3) 0.3075(2) 0.81167(11) 0.0238(5) Uani 1 1 d . .
C10 C 0.2448(2) 0.12698(19) 0.93356(11) 0.0199(5) Uani 1 1 d . .
H10A H 0.2998 0.2064 0.9186 0.024 Uiso 1 1 calc R U
C11 C 0.3471(2) 0.0111(2) 0.93365(11) 0.0199(5) Uani 1 1 d . .
C12 C 0.4947(3) 0.0269(2) 0.94808(11) 0.0230(5) Uani 1 1 d . .
H12A H 0.5330 0.1121 0.9540 0.028 Uiso 1 1 calc R U
C13 C 0.5865(3) -0.0793(2) 0.95397(12) 0.0280(5) Uani 1 1 d . .
H13A H 0.6869 -0.0670 0.9640 0.034 Uiso 1 1 calc R U
C14 C 0.5307(3) -0.2041(2) 0.94506(12) 0.0275(5) Uani 1 1 d . .
H14A H 0.5932 -0.2774 0.9493 0.033 Uiso 1 1 calc R U
C15 C 0.3849(3) -0.2218(2) 0.93002(12) 0.0263(5) Uani 1 1 d . .
H15A H 0.3472 -0.3071 0.9236 0.032 Uiso 1 1 calc R U
C16 C 0.2936(3) -0.1146(2) 0.92431(11) 0.0221(5) Uani 1 1 d . .
C17 C 0.1888(2) 0.14617(19) 1.00832(11) 0.0190(5) Uani 1 1 d . .
C18 C 0.2650(3) 0.2227(2) 1.05698(11) 0.0234(5) Uani 1 1 d . .
H18A H 0.3491 0.2688 1.0419 0.028 Uiso 1 1 calc R U
C19 C 0.2200(3) 0.2322(2) 1.12667(12) 0.0280(5) Uani 1 1 d . .
H19A H 0.2738 0.2833 1.1594 0.034 Uiso 1 1 calc R U
C20 C 0.0959(3) 0.1669(2) 1.14846(12) 0.0294(5) Uani 1 1 d . .
H20A H 0.0643 0.1738 1.1963 0.035 Uiso 1 1 calc R U
C21 C 0.0174(3) 0.0915(2) 1.10085(11) 0.0261(5) Uani 1 1 d . .
H21A H -0.0689 0.0483 1.1155 0.031 Uiso 1 1 calc R U
C22 C 0.0663(2) 0.08006(19) 1.03165(11) 0.0215(5) Uani 1 1 d . .

loop_
_atom_site_aniso_label
_atom_site_aniso_U_11
_atom_site_aniso_U_22
_atom_site_aniso_U_33
_atom_site_aniso_U_23
_atom_site_aniso_U_13
_atom_site_aniso_U_12
P1 0.0212(3) 0.0223(3) 0.0258(3) -0.0007(2) -0.0028(2) -0.0033(2)
O1 0.0235(10) 0.0202(7) 0.0399(9) -0.0030(7) -0.0010(8) -0.0032(6)
O2 0.0268(9) 0.0227(7) 0.0270(8) 0.0002(6) 0.0026(7) -0.0065(7)
N1 0.0231(11) 0.0228(9) 0.0203(9) 0.0021(7) -0.0035(8) -0.0020(8)
C1 0.0305(14) 0.0265(11) 0.0187(11) 0.0029(9) -0.0043(10) -0.0005(10)
C2 0.0461(18) 0.0366(13) 0.0250(12) -0.0026(10) 0.0049(12) 0.0058(13)
C3 0.0463(18) 0.0488(15) 0.0216(13) 0.0021(11) 0.0035(12) -0.0019(13)
C4 0.0304(15) 0.0380(12) 0.0194(12) 0.0078(9) -0.0050(10) -0.0024(11)
C5 0.0375(16) 0.0467(14) 0.0235(12) 0.0155(11) -0.0065(11) -0.0091(13)
C6 0.0431(17) 0.0332(12) 0.0323(14) 0.0131(11) -0.0141(13) -0.0070(12)
C7 0.0332(15) 0.0293(12) 0.0323(13) 0.0045(10) -0.0117(11) 0.0025(11)
C8 0.0234(13) 0.0289(11) 0.0279(12) 0.0044(10) -0.0019(10) 0.0014(10)
C9 0.0226(13) 0.0278(11) 0.0210(11) 0.0054(9) -0.0067(9) -0.0019(10)
C10 0.0203(13) 0.0185(10) 0.0209(11) 0.0006(8) -0.0012(9) -0.0021(9)
C11 0.0210(13) 0.0218(10) 0.0170(10) 0.0010(8) 0.0030(9) 0.0002(9)
C12 0.0224(13) 0.0265(10) 0.0201(11) -0.0001(8) 0.0030(9) -0.0016(10)
C13 0.0213(13) 0.0372(12) 0.0254(12) 0.0028(10) 0.0013(10) 0.0036(10)
C14 0.0300(15) 0.0282(11) 0.0242(12) 0.0043(9) 0.0043(10) 0.0095(10)
C15 0.0311(15) 0.0211(11) 0.0266(12) 0.0002(9) 0.0049(10) 0.0020(10)
C16 0.0216(13) 0.0243(10) 0.0205(11) -0.0003(8) 0.0020(9) -0.0006(9)
C17 0.0207(13) 0.0159(9) 0.0204(11) 0.0013(8) 0.0001(9) 0.0034(9)
C18 0.0189(13) 0.0232(10) 0.0283(12) -0.0020(9) -0.0021(9) 0.0006(9)
C19 0.0264(14) 0.0312(12) 0.0264(12) -0.0075(9) -0.0049(10) 0.0046(10)
C20 0.0322(14) 0.0344(12) 0.0217(12) -0.0005(10) 0.0021(11) 0.0089(11)
C21 0.0239(13) 0.0255(10) 0.0290(12) 0.0047(9) 0.0034(11) 0.0028(9)
C22 0.0222(13) 0.0176(9) 0.0247(11) 0.0021(8) -0.0021(9) 0.0022(9)

loop_
_atom_type_symbol
_atom_type_description
_atom_type_scat_dispersion_real
_atom_type_scat_dispersion_imag
_atom_type_scat_source
C C 0.0181 0.0091 'International Tables Vol C Tables 4.2.6.8 and 6.1.1.4'
H H 0.0000 0.0000 'International Tables Vol C Tables 4.2.6.8 and 6.1.1.4'
N N 0.0311 0.0180 'International Tables Vol C Tables 4.2.6.8 and 6.1.1.4'
O O 0.0492 0.0322 'International Tables Vol C Tables 4.2.6.8 and 6.1.1.4'
P P 0.2955 0.4335 'International Tables Vol C Tables 4.2.6.8 and 6.1.1.4'

loop_
_geom_angle_atom_site_label_1
_geom_angle_atom_site_label_2
_geom_angle_atom_site_label_3
_geom_angle
O2 P1 O1 99.77(8)
O2 P1 N1 98.61(8)
O1 P1 N1 102.63(9)
C16 O1 P1 124.53(13)
C22 O2 P1 125.53(14)
C10 N1 C1 118.29(18)
C10 N1 P1 114.74(13)
C1 N1 P1 119.61(15)
N1 C1 C9 112.83(18)
N1 C1 C2 116.79(19)
C9 C1 C2 102.38(19)
N1 C1 H1A 108.1
C9 C1 H1A 108.1
C2 C1 H1A 108.1
C3 C2 C1 105.2(2)
C3 C2 H2A 110.7
C1 C2 H2A 110.7
C3 C2 H2B 110.7
C1 C2 H2B 110.7
H2A C2 H2B 108.8
C4 C3 C2 102.76(18)
C4 C3 H3A 111.2
C2 C3 H3A 111.2
C4 C3 H3B 111.2
C2 C3 H3B 111.2
H3A C3 H3B 109.1
C9 C4 C5 119.8(2)
C9 C4 C3 110.7(2)
C5 C4 C3 129.5(2)
C6 C5 C4 118.9(2)
C6 C5 H5A 120.5
C4 C5 H5A 120.5
C5 C6 C7 121.2(2)
C5 C6 H6A 119.4
C7 C6 H6A 119.4
C6 C7 C8 119.8(2)
C6 C7 H7A 120.1
C8 C7 H7A 120.1
C9 C8 C7 118.5(2)
C9 C8 H8A 120.7
C7 C8 H8A 120.7
C4 C9 C8 121.7(2)
C4 C9 C1 110.1(2)
C8 C9 C1 128.2(2)
N1 C10 C17 108.37(18)
N1 C10 C11 112.75(17)
C17 C10 C11 108.15(16)
N1 C10 H10A 109.2
C17 C10 H10A 109.2
C11 C10 H10A 109.2
C12 C11 C16 118.5(2)
C12 C11 C10 120.8(2)
C16 C11 C10 120.6(2)
C13 C12 C11 121.2(2)
C13 C12 H12A 119.4
C11 C12 H12A 119.4
C12 C13 C14 119.5(2)
C12 C13 H13A 120.3
C14 C13 H13A 120.3
C15 C14 C13 120.2(2)
C15 C14 H14A 119.9
C13 C14 H14A 119.9
C14 C15 C16 119.8(2)
C14 C15 H15A 120.1
C16 C15 H15A 120.1
C15 C16 O1 117.2(2)
C15 C16 C11 120.8(2)
O1 C16 C11 122.0(2)
C22 C17 C18 118.3(2)
C22 C17 C10 120.53(19)
C18 C17 C10 121.0(2)
C19 C18 C17 121.1(2)
C19 C18 H18A 119.5
C17 C18 H18A 119.5
C18 C19 C20 119.6(2)
C18 C19 H19A 120.2
C20 C19 H19A 120.2
C19 C20 C21 120.4(2)
C19 C20 H20A 119.8
C21 C20 H20A 119.8
C22 C21 C20 119.3(2)
C22 C21 H21A 120.4
C20 C21 H21A 120.4
C17 C22 C21 121.4(2)
C17 C22 O2 121.53(19)
C21 C22 O2 117.1(2)

loop_
_geom_bond_atom_site_label_1
_geom_bond_atom_site_label_2
_geom_bond_distance
P1 O2 1.6485(16)
P1 O1 1.6501(16)
P1 N1 1.6682(19)
O1 C16 1.391(3)
O2 C22 1.390(3)
N1 C10 1.469(3)
N1 C1 1.473(3)
C1 C9 1.527(3)
C1 C2 1.541(3)
C1 H1A 1.0000
C2 C3 1.531(4)
C2 H2A 0.9900
C2 H2B 0.9900
C3 C4 1.514(4)
C3 H3A 0.9900
C3 H3B 0.9900
C4 C9 1.381(3)
C4 C5 1.394(3)
C5 C6 1.384(4)
C5 H5A 0.9500
C6 C7 1.389(4)
C6 H6A 0.9500
C7 C8 1.397(3)
C7 H7A 0.9500
C8 C9 1.384(3)
C8 H8A 0.9500
C10 C17 1.515(3)
C10 C11 1.517(3)
C10 H10A 1.0000
C11 C12 1.392(3)
C11 C16 1.393(3)
C12 C13 1.383(3)
C12 H12A 0.9500
C13 C14 1.391(3)
C13 H13A 0.9500
C14 C15 1.381(4)
C14 H14A 0.9500
C15 C16 1.389(3)
C15 H15A 0.9500
C17 C22 1.386(3)
C17 C18 1.397(3)
C18 C19 1.382(3)
C18 H18A 0.9500
C19 C20 1.385(4)
C19 H19A 0.9500
C20 C21 1.388(3)
C20 H20A 0.9500
C21 C22 1.386(3)
C21 H21A 0.9500

loop_
_geom_torsion_atom_site_label_1
_geom_torsion_atom_site_label_2
_geom_torsion_atom_site_label_3
_geom_torsion_atom_site_label_4
_geom_torsion
O2 P1 O1 C16 -80.09(17)
N1 P1 O1 C16 21.11(19)
O1 P1 O2 C22 83.15(17)
N1 P1 O2 C22 -21.35(18)
O2 P1 N1 C10 54.76(15)
O1 P1 N1 C10 -47.35(16)
O2 P1 N1 C1 -155.68(17)
O1 P1 N1 C1 102.21(18)
C10 N1 C1 C9 -59.6(3)
P1 N1 C1 C9 151.92(17)
C10 N1 C1 C2 58.7(3)
P1 N1 C1 C2 -89.8(2)
N1 C1 C2 C3 -152.0(2)
C9 C1 C2 C3 -28.2(2)
C1 C2 C3 C4 28.5(3)
C2 C3 C4 C9 -18.3(3)
C2 C3 C4 C5 161.6(3)
C9 C4 C5 C6 -0.5(4)
C3 C4 C5 C6 179.7(2)
C4 C5 C6 C7 -0.9(4)
C5 C6 C7 C8 1.4(4)
C6 C7 C8 C9 -0.6(4)
C5 C4 C9 C8 1.2(4)
C3 C4 C9 C8 -178.8(2)
C5 C4 C9 C1 -179.6(2)
C3 C4 C9 C1 0.3(3)
C7 C8 C9 C4 -0.7(4)
C7 C8 C9 C1 -179.7(2)
N1 C1 C9 C4 144.0(2)
C2 C1 C9 C4 17.6(3)
N1 C1 C9 C8 -36.9(4)
C2 C1 C9 C8 -163.3(2)
C1 N1 C10 C17 145.69(17)
P1 N1 C10 C17 -64.32(18)
C1 N1 C10 C11 -94.6(2)
P1 N1 C10 C11 55.4(2)
N1 C10 C11 C12 151.99(19)
C17 C10 C11 C12 -88.2(2)
N1 C10 C11 C16 -32.6(3)
C17 C10 C11 C16 87.2(2)
C16 C11 C12 C13 -0.8(3)
C10 C11 C12 C13 174.69(18)
C11 C12 C13 C14 0.3(3)
C12 C13 C14 C15 0.4(3)
C13 C14 C15 C16 -0.5(3)
C14 C15 C16 O1 179.8(2)
C14 C15 C16 C11 -0.1(3)
P1 O1 C16 C15 178.31(15)
P1 O1 C16 C11 -1.8(3)
C12 C11 C16 C15 0.7(3)
C10 C11 C16 C15 -174.8(2)
C12 C11 C16 O1 -179.19(19)
C10 C11 C16 O1 5.3(3)
N1 C10 C17 C22 35.4(2)
C11 C10 C17 C22 -87.1(2)
N1 C10 C17 C18 -149.58(19)
C11 C10 C17 C18 87.9(2)
C22 C17 C18 C19 0.1(3)
C10 C17 C18 C19 -175.0(2)
C17 C18 C19 C20 -1.2(3)
C18 C19 C20 C21 0.4(3)
C19 C20 C21 C22 1.4(3)
C18 C17 C22 C21 1.7(3)
C10 C17 C22 C21 176.87(19)
C18 C17 C22 O2 -178.52(18)
C10 C17 C22 O2 -3.3(3)
C20 C21 C22 C17 -2.5(3)
C20 C21 C22 O2 177.75(19)
P1 O2 C22 C17 -1.7(3)
P1 O2 C22 C21 178.09(15)
